data_2219576
loop_
_publ_author_name
'Sun, Yi-Feng'
'Liu, Yang'
'Zhang, Feng-Yu'
'Chen, Hong-Ji'
'Cui, Yi-Ping'

_publ_section_title
;
 (2<i>E</i>,5<i>E</i>)-2,5-Bis(3,4,5-trimethoxybenzylidene)cyclopentanone
;
_journal_coeditor_code FJ2151
_journal_issue 10
_journal_name_full 'Acta Crystallographica Section E'
_journal_page_first o1964
_journal_paper_doi 10.1107/S1600536808029474
_journal_volume 64
_journal_year 2008
_chemical_formula_iupac 'C25 H28 O7'
_chemical_formula_moiety 'C25 H28 O7'
_chemical_formula_sum 'C25 H28 O7'
_chemical_formula_weight 440.47
_chemical_name_systematic
;
(2E,5E)-2,5-Bis(3,4,5-trimethoxybenzylidene)cyclopentanone
;
_space_group_IT_number 15
_symmetry_cell_setting monoclinic
_symmetry_space_group_name_Hall '-C 2yc'
_symmetry_space_group_name_H-M 'C 1 2/c 1'
_atom_sites_solution_hydrogens difmap
_atom_sites_solution_primary direct
_atom_sites_solution_secondary difmap
_cell_angle_alpha 90.00
_cell_angle_beta 113.99(3)
_cell_angle_gamma 90.00
_cell_formula_units_Z 4
_cell_length_a 18.573(4)
_cell_length_b 15.231(3)
_cell_length_c 8.8460(18)
_cell_measurement_reflns_used 25
_cell_measurement_temperature 293(2)
_cell_measurement_theta_max 13
_cell_measurement_theta_min 10
_cell_volume 2286.2(10)
_computing_cell_refinement 'CAD-4 Software (Enraf--Nonius, 1989)'
_computing_data_collection 'CAD-4 Software (Enraf--Nonius, 1989)'
_computing_data_reduction 'XCAD4 (Harms & Wocadlo, 1995)'
_computing_molecular_graphics 'SHELXTL (Sheldrick, 2008)'
_computing_publication_material 'SHELXTL (Sheldrick, 2008)'
_computing_structure_refinement 'SHELXL97 (Sheldrick, 2008)'
_computing_structure_solution 'SHELXS97 (Sheldrick, 2008)'
_diffrn_ambient_temperature 293(2)
_diffrn_measured_fraction_theta_full 0.998
_diffrn_measured_fraction_theta_max 0.998
_diffrn_measurement_device_type 'Enraf--Nonius CAD-4 diffractometer'
_diffrn_measurement_method \w/2\q
_diffrn_radiation_monochromator graphite
_diffrn_radiation_source 'fine-focus sealed tube'
_diffrn_radiation_type MoK\a
_diffrn_radiation_wavelength 0.71073
_diffrn_reflns_av_R_equivalents 0.0480
_diffrn_reflns_av_sigmaI/netI 0.0224
_diffrn_reflns_limit_h_max 20
_diffrn_reflns_limit_h_min -22
_diffrn_reflns_limit_k_max 18
_diffrn_reflns_limit_k_min 0
_diffrn_reflns_limit_l_max 10
_diffrn_reflns_limit_l_min 0
_diffrn_reflns_number 2123
_diffrn_reflns_theta_full 25.16
_diffrn_reflns_theta_max 25.16
_diffrn_reflns_theta_min 1.80
_diffrn_standards_decay_% 0
_diffrn_standards_interval_count 200
_diffrn_standards_interval_time 2
_diffrn_standards_number 3
_exptl_absorpt_coefficient_mu 0.093
_exptl_absorpt_correction_T_max 0.9816
_exptl_absorpt_correction_T_min 0.9726
_exptl_absorpt_correction_type psi-scan
_exptl_absorpt_process_details '(North <i>et al.</i>,  1968)'
_exptl_crystal_colour yellow
_exptl_crystal_density_diffrn 1.280
_exptl_crystal_density_method 'not measured'
_exptl_crystal_description block
_exptl_crystal_F_000 936
_exptl_crystal_size_max 0.30
_exptl_crystal_size_mid 0.20
_exptl_crystal_size_min 0.20
_refine_diff_density_max 0.208
_refine_diff_density_min -0.267
_refine_ls_extinction_method none
_refine_ls_goodness_of_fit_ref 1.001
_refine_ls_hydrogen_treatment constr
_refine_ls_matrix_type full
_refine_ls_number_parameters 146
_refine_ls_number_reflns 2058
_refine_ls_number_restraints 0
_refine_ls_restrained_S_all 1.001
_refine_ls_R_factor_all 0.0787
_refine_ls_R_factor_gt 0.0547
_refine_ls_shift/su_max 0.000
_refine_ls_shift/su_mean 0.000
_refine_ls_structure_factor_coef Fsqd
_refine_ls_weighting_details 'calc w=1/[\s^2^(Fo^2^)+(0.0800P)^2^+2.0000P] where P=(Fo^2^+2Fc^2^)/3'
_refine_ls_weighting_scheme calc
_refine_ls_wR_factor_gt 0.1396
_refine_ls_wR_factor_ref 0.1640
_reflns_number_gt 1422
_reflns_number_total 2058
_reflns_threshold_expression 'I > 2\s(I)'
_cod_data_source_file fj2151.cif
_cod_data_source_block I
_cod_depositor_comments
;
The following automatic conversions were performed:
'_symmetry_cell_setting' value 'Monoclinic' changed to 'monoclinic'
according to '/home/saulius/struct/CIF-dictionaries/cif_core.dic'
dictionary named 'cif_core.dic' version 2.4.1 from
2010-06-29.

'_geom_torsion_publ_flag' value 'Y' changed to 'y' according
to '/home/saulius/struct/CIF-dictionaries/cif_core.dic' dictionary named
'cif_core.dic' version 2.4.1 from 2010-06-29 (6 times).

Automatic conversion script
Id: cif_fix_enum 1527 2010-12-29 10:47:43Z saulius 

The following automatic conversions were performed:

'_symmetry_cell_setting' value 'Monoclinic' changed to 'monoclinic'
according to /home/saulius/struct/CIF-dictionaries/cif_core.dic
dictionary named 'cif_core.dic' version 2.4.1 from
2010-06-29.

'_geom_torsion_publ_flag' value 'Y' changed to 'y'
according to /home/saulius/struct/CIF-dictionaries/cif_core.dic
dictionary named 'cif_core.dic' version 2.4.1 from 2010-06-29 (6
times).

Automatic conversion script
Id: cif_fix_values 1715 2011-07-08 13:25:40Z adriana 
;
_cod_original_sg_symbol_H-M 'C 2/c'
_cod_database_code 2219576
_cod_database_fobs_code 2219576

loop_
_symmetry_equiv_pos_as_xyz
'x, y, z'
'-x, y, -z+1/2'
'x+1/2, y+1/2, z'
'-x+1/2, y+1/2, -z+1/2'
'-x, -y, -z'
'x, -y, z-1/2'
'-x+1/2, -y+1/2, -z'
'x+1/2, -y+1/2, z-1/2'

loop_
_atom_site_type_symbol
_atom_site_label
_atom_site_fract_x
_atom_site_fract_y
_atom_site_fract_z
_atom_site_U_iso_or_equiv
_atom_site_adp_type
_atom_site_calc_flag
_atom_site_refinement_flags
_atom_site_occupancy
O O1 0.5000 0.43398(16) 0.2500 0.0707(8) Uani d S 1
C C1 0.5000 0.3537(2) 0.2500 0.0510(8) Uani d S 1
C C2 0.47174(14) 0.29645(15) 0.3510(3) 0.0480(6) Uani d . 1
O O2 0.36310(14) 0.07554(11) 0.6941(3) 0.0806(7) Uani d . 1
O O3 0.32676(10) 0.18198(11) 0.89316(19) 0.0592(5) Uani d . 1
C C3 0.47864(15) 0.20225(14) 0.3086(3) 0.0512(6) Uani d . 1
H H3A 0.4268 0.1760 0.2546 0.061 Uiso calc R 1
H H3B 0.5085 0.1690 0.4080 0.061 Uiso calc R 1
O O4 0.33734(12) 0.35568(11) 0.8758(2) 0.0683(6) Uani d . 1
C C4 0.44589(14) 0.33133(16) 0.4587(3) 0.0517(6) Uani d . 1
H H4A 0.4489 0.3922 0.4665 0.062 Uiso calc R 1
C C5 0.41371(14) 0.28904(15) 0.5662(3) 0.0473(6) Uani d . 1
C C6 0.39179(15) 0.34335(15) 0.6677(3) 0.0526(6) Uani d . 1
H H6A 0.3979 0.4038 0.6648 0.063 Uiso calc R 1
C C7 0.36086(14) 0.30734(16) 0.7728(3) 0.0504(6) Uani d . 1
C C8 0.35313(13) 0.21799(15) 0.7816(3) 0.0478(6) Uani d . 1
C C9 0.37410(15) 0.16327(15) 0.6797(3) 0.0542(6) Uani d . 1
C C10 0.40400(15) 0.19887(16) 0.5729(3) 0.0555(6) Uani d . 1
H H10A 0.4177 0.1620 0.5050 0.067 Uiso calc R 1
C C11 0.3772(3) 0.01797(19) 0.5835(5) 0.1075(13) Uani d . 1
H H11A 0.3679 -0.0414 0.6071 0.161 Uiso calc R 1
H H11B 0.4309 0.0240 0.5965 0.161 Uiso calc R 1
H H11C 0.3425 0.0323 0.4718 0.161 Uiso calc R 1
C C12 0.24333(17) 0.1766(2) 0.8306(4) 0.0739(8) Uani d . 1
H H12A 0.2284 0.1507 0.9126 0.111 Uiso calc R 1
H H12B 0.2239 0.1410 0.7326 0.111 Uiso calc R 1
H H12C 0.2212 0.2345 0.8044 0.111 Uiso calc R 1
C C13 0.3430(2) 0.44758(18) 0.8706(4) 0.0886(11) Uani d . 1
H H13A 0.3249 0.4735 0.9478 0.133 Uiso calc R 1
H H13B 0.3111 0.4681 0.7611 0.133 Uiso calc R 1
H H13C 0.3969 0.4639 0.8995 0.133 Uiso calc R 1

loop_
_atom_site_aniso_label
_atom_site_aniso_U_11
_atom_site_aniso_U_22
_atom_site_aniso_U_33
_atom_site_aniso_U_12
_atom_site_aniso_U_13
_atom_site_aniso_U_23
O1 0.118(2) 0.0480(15) 0.0791(18) 0.000 0.0745(17) 0.000
C1 0.074(2) 0.048(2) 0.0498(18) 0.000 0.0438(17) 0.000
C2 0.0656(14) 0.0492(13) 0.0459(12) -0.0033(10) 0.0397(11) -0.0017(10)
O2 0.1371(18) 0.0460(11) 0.0952(15) -0.0030(10) 0.0846(14) 0.0043(9)
O3 0.0752(12) 0.0681(11) 0.0527(10) -0.0055(9) 0.0450(9) 0.0105(8)
C3 0.0719(16) 0.0494(13) 0.0494(13) -0.0013(11) 0.0422(12) 0.0001(10)
O4 0.1063(14) 0.0569(11) 0.0782(12) -0.0088(9) 0.0749(12) -0.0123(9)
C4 0.0734(16) 0.0497(14) 0.0515(13) 0.0006(11) 0.0452(12) 0.0011(10)
C5 0.0631(14) 0.0482(13) 0.0463(12) -0.0029(10) 0.0384(11) -0.0005(10)
C6 0.0770(16) 0.0447(13) 0.0575(14) -0.0010(11) 0.0493(13) 0.0004(10)
C7 0.0666(15) 0.0550(14) 0.0474(12) -0.0045(11) 0.0414(12) -0.0058(10)
C8 0.0585(14) 0.0542(14) 0.0433(12) -0.0037(11) 0.0336(11) 0.0049(10)
C9 0.0779(17) 0.0449(13) 0.0564(14) -0.0038(11) 0.0443(13) 0.0040(11)
C10 0.0807(17) 0.0506(14) 0.0556(14) 0.0013(12) 0.0487(13) -0.0018(11)
C11 0.188(4) 0.0482(18) 0.130(3) -0.005(2) 0.109(3) -0.0127(18)
C12 0.0775(19) 0.085(2) 0.0795(19) -0.0150(15) 0.0526(16) 0.0035(16)
C13 0.149(3) 0.0538(17) 0.108(2) -0.0021(18) 0.098(2) -0.0120(16)

loop_
_atom_type_symbol
_atom_type_description
_atom_type_scat_dispersion_real
_atom_type_scat_dispersion_imag
_atom_type_scat_source
C C 0.0033 0.0016 'International Tables Vol C Tables 4.2.6.8 and 6.1.1.4'
H H 0.0000 0.0000 'International Tables Vol C Tables 4.2.6.8 and 6.1.1.4'
O O 0.0106 0.0060 'International Tables Vol C Tables 4.2.6.8 and 6.1.1.4'

loop_
_geom_angle_atom_site_label_1
_geom_angle_atom_site_label_2
_geom_angle_atom_site_label_3
_geom_angle_site_symmetry_1
_geom_angle_site_symmetry_3
_geom_angle
O1 C1 C2 . . 125.87(13)
O1 C1 C2 . 2_655 125.87(13)
C2 C1 C2 . 2_655 108.3(3)
C4 C2 C1 . . 120.7(2)
C4 C2 C3 . . 130.4(2)
C1 C2 C3 . . 108.86(18)
C9 O2 C11 . . 117.7(2)
C8 O3 C12 . . 113.10(19)
C2 C3 C3 . 2_655 106.72(11)
C2 C3 H3A . . 110.4
C3 C3 H3A 2_655 . 110.4
C2 C3 H3B . . 110.4
C3 C3 H3B 2_655 . 110.4
H3A C3 H3B . . 108.6
C7 O4 C13 . . 117.66(19)
C2 C4 C5 . . 130.4(2)
C2 C4 H4A . . 114.8
C5 C4 H4A . . 114.8
C10 C5 C6 . . 118.77(19)
C10 C5 C4 . . 123.87(19)
C6 C5 C4 . . 117.4(2)
C7 C6 C5 . . 120.3(2)
C7 C6 H6A . . 119.9
C5 C6 H6A . . 119.9
O4 C7 C8 . . 115.13(18)
O4 C7 C6 . . 124.2(2)
C8 C7 C6 . . 120.7(2)
C7 C8 O3 . . 120.62(19)
C7 C8 C9 . . 119.49(19)
O3 C8 C9 . . 119.9(2)
O2 C9 C10 . . 124.2(2)
O2 C9 C8 . . 115.7(2)
C10 C9 C8 . . 120.1(2)
C9 C10 C5 . . 120.7(2)
C9 C10 H10A . . 119.7
C5 C10 H10A . . 119.7
O2 C11 H11A . . 109.5
O2 C11 H11B . . 109.5
H11A C11 H11B . . 109.5
O2 C11 H11C . . 109.5
H11A C11 H11C . . 109.5
H11B C11 H11C . . 109.5
O3 C12 H12A . . 109.5
O3 C12 H12B . . 109.5
H12A C12 H12B . . 109.5
O3 C12 H12C . . 109.5
H12A C12 H12C . . 109.5
H12B C12 H12C . . 109.5
O4 C13 H13A . . 109.5
O4 C13 H13B . . 109.5
H13A C13 H13B . . 109.5
O4 C13 H13C . . 109.5
H13A C13 H13C . . 109.5
H13B C13 H13C . . 109.5

loop_
_geom_bond_atom_site_label_1
_geom_bond_atom_site_label_2
_geom_bond_site_symmetry_2
_geom_bond_distance
O1 C1 . 1.222(4)
C1 C2 . 1.489(3)
C1 C2 2_655 1.489(3)
C2 C4 . 1.339(3)
C2 C3 . 1.501(3)
O2 C9 . 1.365(3)
O2 C11 . 1.415(3)
O3 C8 . 1.381(2)
O3 C12 . 1.420(3)
C3 C3 2_655 1.541(4)
C3 H3A . 0.9700
C3 H3B . 0.9700
O4 C7 . 1.373(3)
O4 C13 . 1.406(3)
C4 C5 . 1.462(3)
C4 H4A . 0.9300
C5 C10 . 1.390(3)
C5 C6 . 1.398(3)
C6 C7 . 1.389(3)
C6 H6A . 0.9300
C7 C8 . 1.374(3)
C8 C9 . 1.395(3)
C9 C10 . 1.386(3)
C10 H10A . 0.9300
C11 H11A . 0.9600
C11 H11B . 0.9600
C11 H11C . 0.9600
C12 H12A . 0.9600
C12 H12B . 0.9600
C12 H12C . 0.9600
C13 H13A . 0.9600
C13 H13B . 0.9600
C13 H13C . 0.9600

loop_
_geom_torsion_atom_site_label_1
_geom_torsion_atom_site_label_2
_geom_torsion_atom_site_label_3
_geom_torsion_atom_site_label_4
_geom_torsion_site_symmetry_1
_geom_torsion_site_symmetry_4
_geom_torsion
_geom_torsion_publ_flag
O1 C1 C2 C4 . . -2.7(3) y
C2 C1 C2 C4 2_655 . 177.3(3) ?
O1 C1 C2 C3 . . 177.49(12) ?
C2 C1 C2 C3 2_655 . -2.51(12) ?
C4 C2 C3 C3 . 2_655 -173.4(3) ?
C1 C2 C3 C3 . 2_655 6.4(3) ?
C1 C2 C4 C5 . . 178.0(2) y
C3 C2 C4 C5 . . -2.2(5) ?
C2 C4 C5 C10 . . -0.3(4) ?
C2 C4 C5 C6 . . 179.6(3) y
C10 C5 C6 C7 . . 0.0(4) ?
C4 C5 C6 C7 . . -180.0(2) ?
C13 O4 C7 C8 . . -179.2(3) ?
C13 O4 C7 C6 . . 1.8(4) y
C5 C6 C7 O4 . . -179.6(2) ?
C5 C6 C7 C8 . . 1.6(4) ?
O4 C7 C8 O3 . . -2.8(3) ?
C6 C7 C8 O3 . . 176.1(2) ?
O4 C7 C8 C9 . . 178.8(2) ?
C6 C7 C8 C9 . . -2.2(4) ?
C12 O3 C8 C7 . . 86.9(3) y
C12 O3 C8 C9 . . -94.7(3) ?
C11 O2 C9 C10 . . -5.3(4) ?
C11 O2 C9 C8 . . 174.8(3) y
C7 C8 C9 O2 . . -178.8(2) ?
O3 C8 C9 O2 . . 2.9(4) ?
C7 C8 C9 C10 . . 1.3(4) ?
O3 C8 C9 C10 . . -177.0(2) ?
O2 C9 C10 C5 . . -179.7(2) ?
C8 C9 C10 C5 . . 0.2(4) ?
C6 C5 C10 C9 . . -0.8(4) ?
C4 C5 C10 C9 . . 179.1(2) ?
